data_7233971
loop_
_publ_author_name
'Yue, Qi'
'Wang, Yuan-Yuan'
'Hu, Xiao-Lu'
'Guo, Wei-Xiao'
'Gao, En-Qing'

_publ_section_title
;
 Eight coordination compounds assembled from unexplored semi-rigid
 ether-based unsymmetrical tetracarboxylate and various dipyridyl ligands:
 structural variation, magnetic and photoluminescence properties
;
_journal_name_full CrystEngComm
_journal_paper_doi 10.1039/C9CE01128E
_journal_year 2019
_chemical_formula_sum 'C26 H15 N2 O9 Zn'
_chemical_formula_weight 564.79
_space_group_crystal_system triclinic
_space_group_IT_number 2
_space_group_name_Hall '-P 1'
_space_group_name_H-M_alt 'P -1'
_symmetry_space_group_name_Hall '-P 1'
_symmetry_space_group_name_H-M 'P -1'
_atom_sites_solution_hydrogens mixed
_audit_creation_method SHELXL-2014
_audit_update_record
;
2019-07-16 deposited with the CCDC.    2019-09-18 downloaded from the CCDC.
;
_cell_angle_alpha 103.0230(10)
_cell_angle_beta 100.4670(10)
_cell_angle_gamma 105.7870(10)
_cell_formula_units_Z 2
_cell_length_a 9.4735(3)
_cell_length_b 10.9015(3)
_cell_length_c 11.9884(4)
_cell_measurement_reflns_used 6179
_cell_measurement_temperature 296(2)
_cell_measurement_theta_max 27.81
_cell_measurement_theta_min 2.31
_cell_volume 1121.10(6)
_computing_cell_refinement 'Bruker SMART'
_computing_data_collection 'Bruker SMART'
_computing_data_reduction 'Bruker SAINT'
_computing_structure_refinement 'SHELXL-2014 (Sheldrick, 2014)'
_computing_structure_solution 'SHELXL-2014 (Sheldrick, 2014)'
_diffrn_ambient_temperature 296(2)
_diffrn_measured_fraction_theta_full 0.970
_diffrn_measured_fraction_theta_max 0.994
_diffrn_measurement_device_type 'CCD area detector'
_diffrn_measurement_method 'phi and omega scans'
_diffrn_radiation_type MoK\a
_diffrn_radiation_wavelength 0.71073
_diffrn_reflns_av_R_equivalents 0.0241
_diffrn_reflns_av_unetI/netI 0.0246
_diffrn_reflns_Laue_measured_fraction_full 0.970
_diffrn_reflns_Laue_measured_fraction_max 0.994
_diffrn_reflns_limit_h_max 11
_diffrn_reflns_limit_h_min -11
_diffrn_reflns_limit_k_max 12
_diffrn_reflns_limit_k_min -12
_diffrn_reflns_limit_l_max 14
_diffrn_reflns_limit_l_min -14
_diffrn_reflns_number 13147
_diffrn_reflns_point_group_measured_fraction_full 0.970
_diffrn_reflns_point_group_measured_fraction_max 0.994
_diffrn_reflns_theta_full 25.242
_diffrn_reflns_theta_max 24.998
_diffrn_reflns_theta_min 1.805
_exptl_absorpt_coefficient_mu 1.160
_exptl_crystal_colour colorless
_exptl_crystal_density_diffrn 1.673
_exptl_crystal_description rodlike
_exptl_crystal_F_000 574
_exptl_crystal_size_max 0.30
_exptl_crystal_size_mid 0.16
_exptl_crystal_size_min 0.15
_refine_diff_density_max 0.553
_refine_diff_density_min -0.274
_refine_diff_density_rms 0.056
_refine_ls_extinction_method none
_refine_ls_goodness_of_fit_ref 1.072
_refine_ls_hydrogen_treatment mixed
_refine_ls_matrix_type full
_refine_ls_number_parameters 347
_refine_ls_number_reflns 3931
_refine_ls_number_restraints 0
_refine_ls_restrained_S_all 1.072
_refine_ls_R_factor_all 0.0348
_refine_ls_R_factor_gt 0.0307
_refine_ls_shift/su_max 0.001
_refine_ls_shift/su_mean 0.000
_refine_ls_structure_factor_coef Fsqd
_refine_ls_weighting_details 'w=1/[\s^2^(Fo^2^)+(0.0416P)^2^+0.7115P] where P=(Fo^2^+2Fc^2^)/3'
_refine_ls_weighting_scheme calc
_refine_ls_wR_factor_gt 0.0797
_refine_ls_wR_factor_ref 0.0826
_reflns_Friedel_coverage 0.000
_reflns_number_gt 3555
_reflns_number_total 3931
_reflns_threshold_expression 'I > 2\s(I)'
_cod_data_source_file c9ce01128e2.cif
_cod_data_source_block 4
_cod_database_code 7233971
_shelx_space_group_comment
;
The symmetry employed for this shelxl refinement is uniquely defined
by the following loop, which should always be used as a source of
symmetry information in preference to the above space-group names.
They are only intended as comments.
;
_shelxl_version_number 2014-3

loop_
_space_group_symop_operation_xyz
'x, y, z'
'-x, -y, -z'

loop_
_atom_site_label
_atom_site_type_symbol
_atom_site_fract_x
_atom_site_fract_y
_atom_site_fract_z
_atom_site_U_iso_or_equiv
_atom_site_adp_type
_atom_site_occupancy
_atom_site_site_symmetry_order
_atom_site_calc_flag
_atom_site_refinement_flags_posn
_atom_site_refinement_flags_adp
Zn1 Zn 0.46838(3) 0.88203(3) 0.35642(2) 0.02750(10) Uani 1 1 d . .
O1 O 0.4911(2) 1.06368(16) 0.34393(15) 0.0355(4) Uani 1 1 d . .
O2 O 0.4360(2) 1.16389(19) 0.50596(15) 0.0413(4) Uani 1 1 d . .
O3 O 0.74928(19) 1.25024(19) 0.27580(15) 0.0398(4) Uani 1 1 d . .
O4 O 0.56458(19) 1.14813(18) 0.11244(15) 0.0392(4) Uani 1 1 d . .
O5 O 0.57337(19) 1.43579(17) 0.14089(14) 0.0369(4) Uani 1 1 d . .
O6 O 0.9787(2) 1.7664(3) 0.5302(2) 0.0718(7) Uani 1 1 d . .
O7 O 1.1319(2) 1.6448(2) 0.50075(18) 0.0477(5) Uani 1 1 d . .
H7B H 1.178(5) 1.683(4) 0.579(4) 0.089(13) Uiso 1 1 d . .
O8 O 1.2455(2) 1.8334(2) 0.3766(2) 0.0584(6) Uani 1 1 d . .
O9 O 1.2834(2) 1.7142(2) 0.2194(2) 0.0574(6) Uani 1 1 d . .
N1 N 0.6290(2) 0.8651(2) 0.26575(18) 0.0320(4) Uani 1 1 d . .
N2 N 1.2075(2) 0.8736(2) -0.02985(19) 0.0365(5) Uani 1 1 d . .
C1 C 0.4581(2) 1.1560(2) 0.4052(2) 0.0277(5) Uani 1 1 d . .
C2 C 0.4403(2) 1.2645(2) 0.3522(2) 0.0269(5) Uani 1 1 d . .
C3 C 0.5151(2) 1.2951(2) 0.26625(19) 0.0255(5) Uani 1 1 d . .
C4 C 0.6185(3) 1.2247(2) 0.2177(2) 0.0280(5) Uani 1 1 d . .
C5 C 0.4977(3) 1.4008(2) 0.2249(2) 0.0299(5) Uani 1 1 d . .
C6 C 0.4051(3) 1.4712(3) 0.2609(2) 0.0399(6) Uani 1 1 d . .
H6A H 0.3954 1.5412 0.2314 0.048 Uiso 1 1 calc R U
C7 C 0.3266(3) 1.4356(3) 0.3422(3) 0.0436(6) Uani 1 1 d . .
H7A H 0.2607 1.4799 0.3653 0.052 Uiso 1 1 calc R U
C8 C 0.3462(3) 1.3350(3) 0.3887(2) 0.0363(6) Uani 1 1 d . .
H8A H 0.2960 1.3140 0.4452 0.044 Uiso 1 1 calc R U
C9 C 0.7265(3) 1.5061(2) 0.1814(2) 0.0303(5) Uani 1 1 d . .
C10 C 0.7986(3) 1.5682(2) 0.3000(2) 0.0336(5) Uani 1 1 d . .
H10A H 0.7433 1.5634 0.3564 0.040 Uiso 1 1 calc R U
C11 C 0.9527(3) 1.6376(2) 0.3352(2) 0.0339(5) Uani 1 1 d . .
C12 C 1.0243(3) 1.6927(3) 0.4657(2) 0.0425(6) Uani 1 1 d . .
C13 C 1.0357(3) 1.6485(2) 0.2505(2) 0.0344(6) Uani 1 1 d . .
C14 C 1.1983(3) 1.7357(3) 0.2845(3) 0.0447(7) Uani 1 1 d . .
C15 C 0.9614(3) 1.5842(3) 0.1326(2) 0.0381(6) Uani 1 1 d . .
H15A H 1.0163 1.5892 0.0760 0.046 Uiso 1 1 calc R U
C16 C 0.8081(3) 1.5128(3) 0.0962(2) 0.0373(6) Uani 1 1 d . .
H16A H 0.7605 1.4700 0.0164 0.045 Uiso 1 1 calc R U
C17 C 0.5966(3) 0.8073(3) 0.1506(2) 0.0419(6) Uani 1 1 d . .
H17A H 0.4953 0.7636 0.1094 0.050 Uiso 1 1 calc R U
C18 C 0.7742(3) 0.9246(4) 0.3216(3) 0.0676(11) Uani 1 1 d . .
H18A H 0.7997 0.9652 0.4028 0.081 Uiso 1 1 calc R U
C19 C 0.7049(3) 0.8088(3) 0.0892(2) 0.0449(7) Uani 1 1 d . .
H19A H 0.6761 0.7674 0.0079 0.054 Uiso 1 1 calc R U
C20 C 0.8891(3) 0.9296(4) 0.2663(3) 0.0666(11) Uani 1 1 d . .
H20A H 0.9895 0.9729 0.3098 0.080 Uiso 1 1 calc R U
C21 C 0.8561(3) 0.8709(2) 0.1465(2) 0.0284(5) Uani 1 1 d . .
C22 C 0.9776(3) 0.8736(2) 0.0832(2) 0.0284(5) Uani 1 1 d . .
C23 C 0.9471(3) 0.8010(3) -0.0349(2) 0.0395(6) Uani 1 1 d . .
H23A H 0.8478 0.7510 -0.0776 0.047 Uiso 1 1 calc R U
C24 C 1.1283(3) 0.9463(3) 0.1411(2) 0.0363(6) Uani 1 1 d . .
H24A H 1.1538 0.9968 0.2199 0.044 Uiso 1 1 calc R U
C25 C 1.0646(3) 0.8033(3) -0.0889(2) 0.0432(6) Uani 1 1 d . .
H25A H 1.0431 0.7547 -0.1680 0.052 Uiso 1 1 calc R U
C26 C 1.2403(3) 0.9440(3) 0.0826(2) 0.0406(6) Uani 1 1 d . .
H26A H 1.3409 0.9929 0.1228 0.049 Uiso 1 1 calc R U

loop_
_atom_site_aniso_label
_atom_site_aniso_U_11
_atom_site_aniso_U_22
_atom_site_aniso_U_33
_atom_site_aniso_U_23
_atom_site_aniso_U_13
_atom_site_aniso_U_12
Zn1 0.02898(16) 0.02836(16) 0.02946(16) 0.00996(11) 0.01667(11) 0.00891(11)
O1 0.0469(10) 0.0312(9) 0.0402(10) 0.0172(8) 0.0249(8) 0.0168(8)
O2 0.0499(11) 0.0597(12) 0.0347(10) 0.0260(9) 0.0264(8) 0.0297(9)
O3 0.0274(9) 0.0578(12) 0.0333(9) 0.0084(8) 0.0076(7) 0.0165(8)
O4 0.0305(9) 0.0528(11) 0.0284(9) 0.0014(8) 0.0120(7) 0.0102(8)
O5 0.0316(9) 0.0421(10) 0.0301(9) 0.0165(8) 0.0060(7) -0.0022(7)
O6 0.0467(13) 0.0897(18) 0.0544(13) -0.0212(13) 0.0006(11) 0.0261(12)
O7 0.0441(11) 0.0589(13) 0.0362(11) 0.0091(9) 0.0073(9) 0.0169(10)
O8 0.0362(11) 0.0557(13) 0.0698(15) 0.0189(12) 0.0119(10) -0.0056(10)
O9 0.0391(11) 0.0583(13) 0.0946(17) 0.0383(12) 0.0362(12) 0.0218(10)
N1 0.0304(10) 0.0358(11) 0.0317(11) 0.0083(9) 0.0160(9) 0.0097(9)
N2 0.0316(11) 0.0435(12) 0.0422(12) 0.0170(10) 0.0200(9) 0.0138(9)
C1 0.0220(11) 0.0331(12) 0.0294(12) 0.0105(10) 0.0118(9) 0.0065(9)
C2 0.0238(11) 0.0295(12) 0.0267(11) 0.0067(9) 0.0098(9) 0.0064(9)
C3 0.0213(11) 0.0270(11) 0.0236(11) 0.0044(9) 0.0056(9) 0.0031(9)
C4 0.0270(12) 0.0332(12) 0.0271(12) 0.0139(10) 0.0127(10) 0.0073(10)
C5 0.0270(12) 0.0306(12) 0.0266(12) 0.0098(10) 0.0041(9) 0.0013(9)
C6 0.0433(15) 0.0325(13) 0.0478(15) 0.0170(12) 0.0098(12) 0.0153(11)
C7 0.0441(15) 0.0436(15) 0.0524(17) 0.0132(13) 0.0181(13) 0.0260(13)
C8 0.0357(13) 0.0415(14) 0.0390(14) 0.0123(11) 0.0220(11) 0.0154(11)
C9 0.0308(12) 0.0272(12) 0.0326(12) 0.0128(10) 0.0095(10) 0.0048(10)
C10 0.0302(12) 0.0378(13) 0.0323(13) 0.0121(11) 0.0134(10) 0.0053(10)
C11 0.0296(12) 0.0306(12) 0.0391(14) 0.0083(11) 0.0104(11) 0.0064(10)
C12 0.0280(13) 0.0428(15) 0.0439(15) 0.0008(12) 0.0107(12) -0.0001(11)
C13 0.0304(13) 0.0307(12) 0.0477(15) 0.0178(11) 0.0156(11) 0.0101(10)
C14 0.0337(14) 0.0462(16) 0.070(2) 0.0378(16) 0.0213(14) 0.0165(13)
C15 0.0429(15) 0.0391(14) 0.0439(15) 0.0197(12) 0.0262(12) 0.0153(12)
C16 0.0445(15) 0.0365(13) 0.0318(13) 0.0120(11) 0.0142(11) 0.0101(11)
C17 0.0233(12) 0.0660(18) 0.0300(13) 0.0065(12) 0.0105(10) 0.0084(12)
C18 0.0375(16) 0.105(3) 0.0313(15) -0.0136(16) 0.0163(13) 0.0008(17)
C19 0.0302(13) 0.0696(19) 0.0255(12) 0.0031(12) 0.0101(11) 0.0085(13)
C20 0.0265(14) 0.106(3) 0.0364(16) -0.0104(17) 0.0132(12) -0.0054(15)
C21 0.0275(12) 0.0318(12) 0.0293(12) 0.0098(10) 0.0136(10) 0.0103(10)
C22 0.0278(12) 0.0320(12) 0.0315(12) 0.0136(10) 0.0145(10) 0.0111(10)
C23 0.0303(13) 0.0499(16) 0.0347(13) 0.0071(12) 0.0153(11) 0.0072(11)
C24 0.0290(12) 0.0446(14) 0.0341(13) 0.0089(11) 0.0133(10) 0.0088(11)
C25 0.0436(15) 0.0505(16) 0.0350(14) 0.0072(12) 0.0192(12) 0.0129(13)
C26 0.0278(13) 0.0515(16) 0.0422(15) 0.0133(13) 0.0151(11) 0.0091(11)

loop_
_atom_type_symbol
_atom_type_description
_atom_type_scat_dispersion_real
_atom_type_scat_dispersion_imag
_atom_type_scat_source
C C 0.0033 0.0016 'International Tables Vol C Tables 4.2.6.8 and 6.1.1.4'
H H 0.0000 0.0000 'International Tables Vol C Tables 4.2.6.8 and 6.1.1.4'
N N 0.0061 0.0033 'International Tables Vol C Tables 4.2.6.8 and 6.1.1.4'
O O 0.0106 0.0060 'International Tables Vol C Tables 4.2.6.8 and 6.1.1.4'
Zn Zn 0.2839 1.4301 'International Tables Vol C Tables 4.2.6.8 and 6.1.1.4'

loop_
_geom_angle_atom_site_label_1
_geom_angle_atom_site_label_2
_geom_angle_atom_site_label_3
_geom_angle
_geom_angle_site_symmetry_1
_geom_angle_site_symmetry_3
O2 Zn1 O1 126.19(8) 2_676 .
O2 Zn1 N1 95.70(8) 2_676 .
O1 Zn1 N1 91.73(8) . .
O2 Zn1 O8 98.17(8) 2_676 1_445
O1 Zn1 O8 97.81(8) . 1_445
N1 Zn1 O8 153.77(9) . 1_445
O2 Zn1 O9 115.35(8) 2_676 1_445
O1 Zn1 O9 117.24(8) . 1_445
N1 Zn1 O9 93.55(8) . 1_445
O8 Zn1 O9 60.37(8) 1_445 1_445
O2 Zn1 C14 107.77(8) 2_676 1_445
O1 Zn1 C14 111.63(8) . 1_445
N1 Zn1 C14 123.64(9) . 1_445
O8 Zn1 C14 30.36(9) 1_445 1_445
O9 Zn1 C14 30.09(9) 1_445 1_445
C1 O1 Zn1 130.07(15) . .
C1 O2 Zn1 133.02(16) . 2_676
C9 O5 C5 117.08(17) . .
C12 O7 H7B 112(3) . .
C14 O8 Zn1 91.94(18) . 1_665
C14 O9 Zn1 86.49(19) . 1_665
C18 N1 C17 116.8(2) . .
C18 N1 Zn1 119.18(17) . .
C17 N1 Zn1 123.79(16) . .
C26 N2 C25 120.4(2) . .
O2 C1 O1 125.5(2) . .
O2 C1 C2 117.2(2) . .
O1 C1 C2 117.2(2) . .
C8 C2 C3 119.8(2) . .
C8 C2 C1 118.9(2) . .
C3 C2 C1 121.3(2) . .
C5 C3 C2 117.9(2) . .
C5 C3 C4 117.1(2) . .
C2 C3 C4 125.0(2) . .
O3 C4 O4 123.7(2) . .
O3 C4 C3 120.4(2) . .
O4 C4 C3 115.65(19) . .
C6 C5 C3 122.6(2) . .
C6 C5 O5 118.1(2) . .
C3 C5 O5 119.3(2) . .
C5 C6 C7 118.8(2) . .
C5 C6 H6A 120.6 . .
C7 C6 H6A 120.6 . .
C8 C7 C6 120.1(2) . .
C8 C7 H7A 119.9 . .
C6 C7 H7A 119.9 . .
C7 C8 C2 120.8(2) . .
C7 C8 H8A 119.6 . .
C2 C8 H8A 119.6 . .
O5 C9 C10 123.0(2) . .
O5 C9 C16 116.7(2) . .
C10 C9 C16 120.3(2) . .
C9 C10 C11 120.3(2) . .
C9 C10 H10A 119.9 . .
C11 C10 H10A 119.9 . .
C10 C11 C13 120.1(2) . .
C10 C11 C12 116.9(2) . .
C13 C11 C12 122.9(2) . .
O6 C12 O7 125.2(3) . .
O6 C12 C11 122.2(3) . .
O7 C12 C11 112.5(2) . .
C15 C13 C11 118.4(2) . .
C15 C13 C14 120.1(2) . .
C11 C13 C14 121.4(2) . .
O9 C14 O8 120.9(3) . .
O9 C14 C13 120.1(3) . .
O8 C14 C13 119.0(3) . .
O9 C14 Zn1 63.42(16) . 1_665
O8 C14 Zn1 57.70(14) . 1_665
C13 C14 Zn1 175.8(2) . 1_665
C16 C15 C13 122.1(2) . .
C16 C15 H15A 118.9 . .
C13 C15 H15A 118.9 . .
C15 C16 C9 118.7(2) . .
C15 C16 H16A 120.7 . .
C9 C16 H16A 120.7 . .
N1 C17 C19 123.1(2) . .
N1 C17 H17A 118.5 . .
C19 C17 H17A 118.5 . .
N1 C18 C20 123.5(3) . .
N1 C18 H18A 118.3 . .
C20 C18 H18A 118.3 . .
C17 C19 C21 120.5(2) . .
C17 C19 H19A 119.7 . .
C21 C19 H19A 119.7 . .
C18 C20 C21 120.0(3) . .
C18 C20 H20A 120.0 . .
C21 C20 H20A 120.0 . .
C20 C21 C19 116.1(2) . .
C20 C21 C22 121.7(2) . .
C19 C21 C22 122.2(2) . .
C24 C22 C23 116.8(2) . .
C24 C22 C21 121.0(2) . .
C23 C22 C21 122.1(2) . .
C25 C23 C22 120.0(2) . .
C25 C23 H23A 120.0 . .
C22 C23 H23A 120.0 . .
C26 C24 C22 120.4(2) . .
C26 C24 H24A 119.8 . .
C22 C24 H24A 119.8 . .
N2 C25 C23 121.1(2) . .
N2 C25 H25A 119.4 . .
C23 C25 H25A 119.4 . .
N2 C26 C24 121.2(2) . .
N2 C26 H26A 119.4 . .
C24 C26 H26A 119.4 . .

loop_
_geom_bond_atom_site_label_1
_geom_bond_atom_site_label_2
_geom_bond_distance
_geom_bond_site_symmetry_2
Zn1 O2 1.9670(17) 2_676
Zn1 O1 1.9758(16) .
Zn1 N1 2.048(2) .
Zn1 O8 2.105(2) 1_445
Zn1 O9 2.230(2) 1_445
Zn1 C14 2.489(3) 1_445
O1 C1 1.254(3) .
O2 C1 1.251(3) .
O2 Zn1 1.9671(17) 2_676
O3 C4 1.228(3) .
O4 C4 1.269(3) .
O5 C9 1.378(3) .
O5 C5 1.400(3) .
O6 C12 1.208(3) .
O7 C12 1.312(3) .
O7 H7B 0.91(4) .
O8 C14 1.259(4) .
O8 Zn1 2.105(2) 1_665
O9 C14 1.250(4) .
O9 Zn1 2.230(2) 1_665
N1 C18 1.321(4) .
N1 C17 1.322(3) .
N2 C26 1.325(3) .
N2 C25 1.328(3) .
C1 C2 1.496(3) .
C2 C8 1.393(3) .
C2 C3 1.403(3) .
C3 C5 1.389(3) .
C3 C4 1.518(3) .
C5 C6 1.378(4) .
C6 C7 1.389(4) .
C6 H6A 0.9300 .
C7 C8 1.377(4) .
C7 H7A 0.9300 .
C8 H8A 0.9300 .
C9 C10 1.382(3) .
C9 C16 1.391(3) .
C10 C11 1.383(3) .
C10 H10A 0.9300 .
C11 C13 1.399(4) .
C11 C12 1.496(4) .
C13 C15 1.381(4) .
C13 C14 1.497(4) .
C14 Zn1 2.489(3) 1_665
C15 C16 1.380(4) .
C15 H15A 0.9300 .
C16 H16A 0.9300 .
C17 C19 1.366(4) .
C17 H17A 0.9300 .
C18 C20 1.369(4) .
C18 H18A 0.9300 .
C19 C21 1.374(3) .
C19 H19A 0.9300 .
C20 C21 1.372(4) .
C20 H20A 0.9300 .
C21 C22 1.486(3) .
C22 C24 1.387(3) .
C22 C23 1.392(3) .
C23 C25 1.382(4) .
C23 H23A 0.9300 .
C24 C26 1.377(4) .
C24 H24A 0.9300 .
C25 H25A 0.9300 .
C26 H26A 0.9300 .
